data_4133908
loop_
_publ_author_name
'Wang, Yidong'
'Zhu, Jin'
'Durham, Austin C.'
'Lindberg, Haley'
'Wang, Yi-Ming'

_publ_section_title
;
 \a-C-H Functionalization of \p-Bonds Using Iron Complexes: Catalytic
 Hydroxyalkylation of Alkynes and Alkenes.
;
_journal_issue 50
_journal_name_full 'Journal of the American Chemical Society'
_journal_page_first 19594
_journal_page_last 19599
_journal_paper_doi 10.1021/jacs.9b11716
_journal_volume 141
_journal_year 2019
_chemical_formula_sum 'C16 H13 Br O'
_chemical_formula_weight 301.17
_space_group_crystal_system triclinic
_space_group_IT_number 2
_space_group_name_Hall '-P 1'
_space_group_name_H-M_alt 'P -1'
_atom_sites_solution_hydrogens difmap
_audit_creation_method SHELXL-2014/6
_cell_angle_alpha 99.1400(10)
_cell_angle_beta 93.6740(10)
_cell_angle_gamma 107.5900(10)
_cell_formula_units_Z 4
_cell_length_a 9.2388(3)
_cell_length_b 9.2850(3)
_cell_length_c 16.9164(5)
_cell_measurement_reflns_used 9904
_cell_measurement_temperature 150(2)
_cell_measurement_theta_max 68.165
_cell_measurement_theta_min 2.665
_cell_volume 1355.99(7)
_computing_structure_refinement 'SHELXL-2014/6 (Sheldrick, 2014)'
_diffrn_ambient_temperature 150(2)
_diffrn_measured_fraction_theta_full 0.979
_diffrn_measured_fraction_theta_max 0.977
_diffrn_measurement_device_type 'Bruker Apex II CCD'
_diffrn_measurement_method 'omega and phi scans'
_diffrn_radiation_type CuK\a
_diffrn_radiation_wavelength 1.54178
_diffrn_reflns_av_R_equivalents 0.0282
_diffrn_reflns_av_unetI/netI 0.0269
_diffrn_reflns_Laue_measured_fraction_full 0.979
_diffrn_reflns_Laue_measured_fraction_max 0.977
_diffrn_reflns_limit_h_max 10
_diffrn_reflns_limit_h_min -9
_diffrn_reflns_limit_k_max 11
_diffrn_reflns_limit_k_min -11
_diffrn_reflns_limit_l_max 20
_diffrn_reflns_limit_l_min -20
_diffrn_reflns_number 19670
_diffrn_reflns_point_group_measured_fraction_full 0.979
_diffrn_reflns_point_group_measured_fraction_max 0.977
_diffrn_reflns_theta_full 67.679
_diffrn_reflns_theta_max 68.245
_diffrn_reflns_theta_min 5.058
_diffrn_source 'Bruker X8 Prospector Ultra Cu IMuS'
_exptl_absorpt_coefficient_mu 3.997
_exptl_absorpt_correction_T_max 0.92
_exptl_absorpt_correction_T_min 0.47
_exptl_absorpt_correction_type multi-scan
_exptl_absorpt_process_details 'Bruker Sadabs'
_exptl_crystal_colour colorless
_exptl_crystal_density_diffrn 1.475
_exptl_crystal_description plate
_exptl_crystal_F_000 608
_exptl_crystal_size_max 0.220
_exptl_crystal_size_mid 0.180
_exptl_crystal_size_min 0.020
_refine_diff_density_max 1.267
_refine_diff_density_min -0.606
_refine_diff_density_rms 0.091
_refine_ls_extinction_method none
_refine_ls_goodness_of_fit_ref 1.562
_refine_ls_hydrogen_treatment refall
_refine_ls_matrix_type full
_refine_ls_number_parameters 429
_refine_ls_number_reflns 4845
_refine_ls_number_restraints 0
_refine_ls_restrained_S_all 1.562
_refine_ls_R_factor_all 0.0427
_refine_ls_R_factor_gt 0.0416
_refine_ls_shift/su_max 0.004
_refine_ls_shift/su_mean 0.000
_refine_ls_structure_factor_coef Fsqd
_refine_ls_weighting_details 'w=1/[\s^2^(Fo^2^)+(0.0680P)^2^] where P=(Fo^2^+2Fc^2^)/3'
_refine_ls_weighting_scheme calc
_refine_ls_wR_factor_gt 0.1205
_refine_ls_wR_factor_ref 0.1218
_reflns_Friedel_coverage 0.000
_reflns_number_gt 4637
_reflns_number_total 4845
_reflns_threshold_expression 'I > 2\s(I)'
_cod_data_source_file ja9b11716_si_003.cif
_cod_data_source_block yidong2_a
_cod_database_code 4133908
_shelx_space_group_comment
;
The symmetry employed for this shelxl refinement is uniquely defined
by the following loop, which should always be used as a source of
symmetry information in preference to the above space-group names.
They are only intended as comments.
;
_shelx_estimated_absorpt_t_min 0.473
_shelx_estimated_absorpt_t_max 0.924
_shelxl_version_number 2014/6

loop_
_space_group_symop_operation_xyz
'x, y, z'
'-x, -y, -z'

loop_
_atom_site_label
_atom_site_type_symbol
_atom_site_fract_x
_atom_site_fract_y
_atom_site_fract_z
_atom_site_U_iso_or_equiv
_atom_site_adp_type
_atom_site_occupancy
_atom_site_site_symmetry_order
_atom_site_calc_flag
Br1 Br 0.68877(3) 0.17672(3) 0.02347(2) 0.04994(13) Uani 1 1 d
O1 O 0.57213(16) 0.09350(16) 0.40977(9) 0.0368(3) Uani 1 1 d
H1O H 0.514(4) 0.116(4) 0.439(2) 0.071(10) Uiso 1 1 d
C1 C 0.6194(2) 0.0717(2) 0.24967(13) 0.0342(4) Uani 1 1 d
H1 H 0.578(3) -0.019(3) 0.2706(16) 0.041(6) Uiso 1 1 d
C2 C 0.6229(2) 0.0590(2) 0.16745(13) 0.0360(4) Uani 1 1 d
H2 H 0.584(3) -0.039(3) 0.1342(16) 0.038(6) Uiso 1 1 d
Br2 Br 0.36672(4) 0.36343(3) 0.91386(2) 0.06387(14) Uani 1 1 d
O2 O 0.3712(2) 0.1231(2) 0.51238(11) 0.0521(4) Uani 1 1 d
H2O H 0.368(4) 0.056(4) 0.532(2) 0.066(10) Uiso 1 1 d
C3 C 0.6825(2) 0.1919(2) 0.13620(12) 0.0348(4) Uani 1 1 d
C4 C 0.7385(2) 0.3351(2) 0.18559(13) 0.0362(4) Uani 1 1 d
H4 H 0.773(3) 0.427(3) 0.1636(15) 0.038(6) Uiso 1 1 d
C5 C 0.7337(2) 0.3458(2) 0.26795(13) 0.0353(4) Uani 1 1 d
H5 H 0.775(3) 0.450(3) 0.3049(17) 0.045(7) Uiso 1 1 d
C6 C 0.6741(2) 0.2148(2) 0.30129(12) 0.0318(4) Uani 1 1 d
C7 C 0.6722(2) 0.2298(2) 0.39107(12) 0.0338(4) Uani 1 1 d
H7 H 0.641(3) 0.320(3) 0.4114(15) 0.038(6) Uiso 1 1 d
C8 C 0.8347(2) 0.2590(3) 0.43356(14) 0.0443(5) Uani 1 1 d
H8A H 0.900(4) 0.355(4) 0.4188(19) 0.052(8) Uiso 1 1 d
H8B H 0.866(3) 0.171(4) 0.412(2) 0.053(7) Uiso 1 1 d
C9 C 0.8379(2) 0.2769(3) 0.52112(14) 0.0438(5) Uani 1 1 d
C10 C 0.8320(2) 0.2869(2) 0.59254(14) 0.0397(4) Uani 1 1 d
C11 C 0.8287(2) 0.2994(2) 0.67779(12) 0.0338(4) Uani 1 1 d
C12 C 0.8811(2) 0.4445(2) 0.72799(13) 0.0363(4) Uani 1 1 d
H12 H 0.918(3) 0.538(3) 0.7063(15) 0.034(5) Uiso 1 1 d
C13 C 0.8820(2) 0.4583(2) 0.81039(13) 0.0391(4) Uani 1 1 d
H13 H 0.921(4) 0.564(4) 0.8454(19) 0.058(8) Uiso 1 1 d
C14 C 0.8320(2) 0.3284(3) 0.84476(14) 0.0413(4) Uani 1 1 d
H14 H 0.835(3) 0.347(3) 0.899(2) 0.048(7) Uiso 1 1 d
C15 C 0.7775(2) 0.1831(2) 0.79512(14) 0.0411(4) Uani 1 1 d
H15 H 0.737(3) 0.089(3) 0.8143(17) 0.043(6) Uiso 1 1 d
C16 C 0.7758(2) 0.1689(2) 0.71261(14) 0.0390(4) Uani 1 1 d
H16 H 0.745(3) 0.070(4) 0.6787(18) 0.050(7) Uiso 1 1 d
C17 C 0.4345(2) 0.3114(2) 0.67349(15) 0.0421(5) Uani 1 1 d
H17 H 0.522(4) 0.338(3) 0.6407(19) 0.056(8) Uiso 1 1 d
C18 C 0.4580(2) 0.3507(2) 0.75661(16) 0.0456(5) Uani 1 1 d
H18 H 0.553(3) 0.398(3) 0.7842(18) 0.048(7) Uiso 1 1 d
C19 C 0.3339(3) 0.3118(2) 0.79958(13) 0.0403(4) Uani 1 1 d
C20 C 0.1871(2) 0.2373(2) 0.76096(13) 0.0396(4) Uani 1 1 d
H20 H 0.106(4) 0.221(4) 0.793(2) 0.059(8) Uiso 1 1 d
C21 C 0.1663(2) 0.1978(2) 0.67809(13) 0.0371(4) Uani 1 1 d
H21 H 0.067(3) 0.146(3) 0.6486(17) 0.041(6) Uiso 1 1 d
C22 C 0.2873(2) 0.2334(2) 0.63286(13) 0.0356(4) Uani 1 1 d
C23 C 0.2618(2) 0.1883(2) 0.54216(13) 0.0386(4) Uani 1 1 d
H23 H 0.159(3) 0.115(4) 0.5258(18) 0.046(7) Uiso 1 1 d
C24 C 0.2715(3) 0.3270(2) 0.50195(13) 0.0420(5) Uani 1 1 d
H24A H 0.196(3) 0.372(4) 0.5194(19) 0.052(8) Uiso 1 1 d
H24B H 0.374(4) 0.406(4) 0.522(2) 0.067(9) Uiso 1 1 d
C25 C 0.2497(3) 0.2878(2) 0.41408(14) 0.0419(5) Uani 1 1 d
C26 C 0.2288(2) 0.2520(2) 0.34167(14) 0.0394(4) Uani 1 1 d
C27 C 0.2015(2) 0.2121(2) 0.25555(13) 0.0353(4) Uani 1 1 d
C28 C 0.0527(2) 0.1350(2) 0.21700(14) 0.0391(4) Uani 1 1 d
H28 H -0.026(3) 0.113(3) 0.2494(17) 0.042(6) Uiso 1 1 d
C29 C 0.0258(2) 0.0984(3) 0.13400(15) 0.0441(5) Uani 1 1 d
H29 H -0.074(4) 0.041(4) 0.107(2) 0.059(8) Uiso 1 1 d
C30 C 0.1455(3) 0.1383(3) 0.08764(14) 0.0439(5) Uani 1 1 d
H30 H 0.125(4) 0.107(4) 0.031(2) 0.062(8) Uiso 1 1 d
C31 C 0.2931(2) 0.2144(3) 0.12503(14) 0.0433(5) Uani 1 1 d
H31 H 0.374(3) 0.236(3) 0.0923(18) 0.051(7) Uiso 1 1 d
C32 C 0.3207(2) 0.2500(2) 0.20811(13) 0.0389(4) Uani 1 1 d
H32 H 0.421(3) 0.305(3) 0.2358(17) 0.045(6) Uiso 1 1 d

loop_
_atom_site_aniso_label
_atom_site_aniso_U_11
_atom_site_aniso_U_22
_atom_site_aniso_U_33
_atom_site_aniso_U_23
_atom_site_aniso_U_13
_atom_site_aniso_U_12
Br1 0.05829(19) 0.0571(2) 0.03410(18) 0.01582(12) 0.00895(11) 0.01340(13)
O1 0.0414(7) 0.0303(7) 0.0405(8) 0.0113(6) 0.0129(6) 0.0099(5)
C1 0.0375(9) 0.0256(9) 0.0388(10) 0.0107(7) 0.0059(7) 0.0061(7)
C2 0.0393(9) 0.0279(9) 0.0371(10) 0.0046(8) 0.0038(7) 0.0062(7)
Br2 0.1037(3) 0.0477(2) 0.03822(19) 0.00424(13) -0.01120(14) 0.02686(16)
O2 0.0746(11) 0.0491(9) 0.0548(10) 0.0284(8) 0.0338(8) 0.0373(8)
C3 0.0353(9) 0.0393(10) 0.0321(9) 0.0144(8) 0.0074(7) 0.0106(7)
C4 0.0324(9) 0.0311(9) 0.0455(11) 0.0154(8) 0.0077(7) 0.0058(7)
C5 0.0338(9) 0.0286(9) 0.0415(10) 0.0089(8) 0.0052(7) 0.0057(7)
C6 0.0302(8) 0.0282(9) 0.0374(10) 0.0084(7) 0.0050(7) 0.0084(6)
C7 0.0343(9) 0.0287(9) 0.0379(10) 0.0086(7) 0.0059(7) 0.0076(7)
C8 0.0393(10) 0.0547(14) 0.0354(11) 0.0086(9) 0.0024(8) 0.0101(9)
C9 0.0386(10) 0.0482(12) 0.0408(12) 0.0083(9) 0.0019(8) 0.0088(8)
C10 0.0363(9) 0.0411(11) 0.0394(12) 0.0077(8) 0.0005(8) 0.0099(7)
C11 0.0282(8) 0.0348(10) 0.0373(10) 0.0088(8) 0.0030(7) 0.0076(7)
C12 0.0344(9) 0.0292(9) 0.0458(11) 0.0126(8) 0.0086(7) 0.0069(7)
C13 0.0371(9) 0.0343(10) 0.0409(11) 0.0044(8) 0.0061(8) 0.0053(7)
C14 0.0397(10) 0.0436(12) 0.0384(12) 0.0112(9) 0.0050(8) 0.0082(8)
C15 0.0398(10) 0.0332(10) 0.0511(12) 0.0184(9) 0.0078(8) 0.0068(7)
C16 0.0350(9) 0.0284(10) 0.0489(11) 0.0054(8) 0.0009(8) 0.0048(7)
C17 0.0352(9) 0.0387(11) 0.0539(13) 0.0164(9) 0.0079(9) 0.0097(8)
C18 0.0378(10) 0.0317(10) 0.0619(14) 0.0115(9) -0.0075(9) 0.0043(7)
C19 0.0550(12) 0.0284(9) 0.0361(10) 0.0054(8) -0.0032(8) 0.0131(8)
C20 0.0425(10) 0.0323(10) 0.0438(11) 0.0093(8) 0.0087(8) 0.0096(8)
C21 0.0335(9) 0.0320(9) 0.0438(11) 0.0071(8) 0.0035(8) 0.0079(7)
C22 0.0375(9) 0.0292(9) 0.0417(11) 0.0086(8) 0.0041(8) 0.0122(7)
C23 0.0405(10) 0.0317(10) 0.0440(11) 0.0090(8) 0.0106(8) 0.0101(8)
C24 0.0552(12) 0.0335(10) 0.0396(11) 0.0077(8) 0.0040(9) 0.0173(9)
C25 0.0519(11) 0.0331(10) 0.0440(13) 0.0105(8) 0.0051(9) 0.0166(8)
C26 0.0461(10) 0.0301(10) 0.0438(13) 0.0106(8) 0.0057(8) 0.0128(8)
C27 0.0423(10) 0.0261(9) 0.0384(10) 0.0082(7) 0.0047(8) 0.0110(7)
C28 0.0376(10) 0.0302(9) 0.0467(11) 0.0066(8) 0.0087(8) 0.0064(7)
C29 0.0371(10) 0.0391(11) 0.0495(12) -0.0001(9) 0.0005(8) 0.0077(8)
C30 0.0479(11) 0.0426(12) 0.0396(11) 0.0034(9) 0.0029(9) 0.0147(9)
C31 0.0413(10) 0.0432(11) 0.0465(12) 0.0115(9) 0.0091(9) 0.0130(8)
C32 0.0346(9) 0.0328(9) 0.0480(12) 0.0108(8) 0.0031(8) 0.0074(7)

loop_
_atom_type_symbol
_atom_type_description
_atom_type_scat_dispersion_real
_atom_type_scat_dispersion_imag
_atom_type_scat_source
C C 0.0181 0.0091 'International Tables Vol C Tables 4.2.6.8 and 6.1.1.4'
H H 0.0000 0.0000 'International Tables Vol C Tables 4.2.6.8 and 6.1.1.4'
O O 0.0492 0.0322 'International Tables Vol C Tables 4.2.6.8 and 6.1.1.4'
Br Br -0.6763 1.2805 'International Tables Vol C Tables 4.2.6.8 and 6.1.1.4'

loop_
_geom_angle_atom_site_label_1
_geom_angle_atom_site_label_2
_geom_angle_atom_site_label_3
_geom_angle
C7 O1 H1O 109(3)
C2 C1 C6 121.14(17)
C2 C1 H1 118.5(16)
C6 C1 H1 120.4(16)
C1 C2 C3 118.86(18)
C1 C2 H2 119.2(16)
C3 C2 H2 122.0(16)
C23 O2 H2O 108(3)
C4 C3 C2 121.51(18)
C4 C3 Br1 119.00(14)
C2 C3 Br1 119.50(15)
C3 C4 C5 118.87(17)
C3 C4 H4 121.4(15)
C5 C4 H4 119.6(15)
C4 C5 C6 121.10(18)
C4 C5 H5 119.8(16)
C6 C5 H5 119.1(16)
C5 C6 C1 118.52(18)
C5 C6 C7 119.91(17)
C1 C6 C7 121.56(16)
O1 C7 C6 110.31(15)
O1 C7 C8 108.90(16)
C6 C7 C8 110.47(16)
O1 C7 H7 111.2(15)
C6 C7 H7 108.9(15)
C8 C7 H7 107.0(14)
C9 C8 C7 112.08(18)
C9 C8 H8A 110.3(18)
C7 C8 H8A 105.8(18)
C9 C8 H8B 110.7(19)
C7 C8 H8B 106.5(18)
H8A C8 H8B 111(3)
C10 C9 C8 176.3(2)
C9 C10 C11 178.7(2)
C12 C11 C16 118.89(19)
C12 C11 C10 119.76(18)
C16 C11 C10 121.34(19)
C13 C12 C11 120.49(18)
C13 C12 H12 118.0(14)
C11 C12 H12 121.5(14)
C12 C13 C14 120.42(19)
C12 C13 H13 119.1(18)
C14 C13 H13 120.5(18)
C15 C14 C13 119.6(2)
C15 C14 H14 125.1(19)
C13 C14 H14 115.3(19)
C16 C15 C14 120.13(19)
C16 C15 H15 115.6(17)
C14 C15 H15 124.2(17)
C15 C16 C11 120.47(19)
C15 C16 H16 120.8(18)
C11 C16 H16 118.7(18)
C18 C17 C22 120.8(2)
C18 C17 H17 120.8(17)
C22 C17 H17 118.3(17)
C17 C18 C19 118.91(18)
C17 C18 H18 122.1(18)
C19 C18 H18 119.0(18)
C20 C19 C18 121.4(2)
C20 C19 Br2 119.71(17)
C18 C19 Br2 118.86(16)
C21 C20 C19 118.8(2)
C21 C20 H20 124(2)
C19 C20 H20 117(2)
C20 C21 C22 121.67(18)
C20 C21 H21 122.0(17)
C22 C21 H21 116.3(17)
C21 C22 C17 118.4(2)
C21 C22 C23 120.76(17)
C17 C22 C23 120.86(18)
O2 C23 C22 111.70(17)
O2 C23 C24 107.27(16)
C22 C23 C24 111.71(16)
O2 C23 H23 109.7(17)
C22 C23 H23 109.0(17)
C24 C23 H23 107.3(17)
C25 C24 C23 113.13(17)
C25 C24 H24A 108.8(18)
C23 C24 H24A 109.3(19)
C25 C24 H24B 111(2)
C23 C24 H24B 108(2)
H24A C24 H24B 107(3)
C26 C25 C24 178.3(2)
C25 C26 C27 178.5(2)
C32 C27 C28 118.59(19)
C32 C27 C26 121.21(18)
C28 C27 C26 120.20(19)
C29 C28 C27 120.31(19)
C29 C28 H28 122.0(16)
C27 C28 H28 117.6(16)
C28 C29 C30 120.39(19)
C28 C29 H29 121(2)
C30 C29 H29 118(2)
C31 C30 C29 119.8(2)
C31 C30 H30 121(2)
C29 C30 H30 119(2)
C32 C31 C30 120.0(2)
C32 C31 H31 121.6(18)
C30 C31 H31 118.4(18)
C31 C32 C27 120.91(18)
C31 C32 H32 122.1(17)
C27 C32 H32 116.9(17)

loop_
_geom_bond_atom_site_label_1
_geom_bond_atom_site_label_2
_geom_bond_distance
Br1 C3 1.896(2)
O1 C7 1.419(2)
O1 H1O 0.81(4)
C1 C2 1.380(3)
C1 C6 1.397(3)
C1 H1 0.95(3)
C2 C3 1.392(3)
C2 H2 0.94(3)
Br2 C19 1.898(2)
O2 C23 1.407(3)
O2 H2O 0.75(4)
C3 C4 1.382(3)
C4 C5 1.385(3)
C4 H4 0.96(3)
C5 C6 1.398(3)
C5 H5 1.01(3)
C6 C7 1.505(3)
C7 C8 1.548(3)
C7 H7 0.98(3)
C8 C9 1.461(3)
C8 H8A 0.99(3)
C8 H8B 0.97(3)
C9 C10 1.203(3)
C10 C11 1.431(3)
C11 C12 1.400(3)
C11 C16 1.400(3)
C12 C13 1.379(3)
C12 H12 0.97(3)
C13 C14 1.388(3)
C13 H13 1.01(3)
C14 C15 1.398(3)
C14 H14 0.90(3)
C15 C16 1.380(3)
C15 H15 0.96(3)
C16 H16 0.95(3)
C17 C18 1.381(4)
C17 C22 1.405(3)
C17 H17 1.00(3)
C18 C19 1.383(4)
C18 H18 0.91(3)
C19 C20 1.385(3)
C20 C21 1.377(3)
C20 H20 0.94(3)
C21 C22 1.382(3)
C21 H21 0.96(3)
C22 C23 1.508(3)
C23 C24 1.531(3)
C23 H23 0.98(3)
C24 C25 1.459(3)
C24 H24A 0.95(3)
C24 H24B 1.00(4)
C25 C26 1.204(3)
C26 C27 1.431(3)
C27 C32 1.396(3)
C27 C28 1.403(3)
C28 C29 1.379(3)
C28 H28 0.93(3)
C29 C30 1.389(3)
C29 H29 0.96(3)
C30 C31 1.387(3)
C30 H30 0.94(4)
C31 C32 1.380(3)
C31 H31 0.95(3)
C32 H32 0.96(3)
